data_4080964
loop_
_publ_author_name
'Zhou, Yang'
'Liu, Qingjie'
'Lv, Weifeng'
'Pang, Qingyu'
'Ben, Rong'
'Qian, Yong'
'Zhao, Jing'

_publ_section_title
;
 Indazolin-s-ylidene--N-Heterocyclic Carbene Complexes of Rhodium,
 Palladium, and Gold: Synthesis, Characterization, and Catalytic Hydration
 of Alkynes
;
_journal_issue 13
_journal_name_full Organometallics
_journal_page_first 3753
_journal_paper_doi 10.1021/om4002928
_journal_volume 32
_journal_year 2013
_chemical_formula_moiety 'C20 H24 Au Cl N2'
_chemical_formula_sum 'C20 H24 Au Cl N2'
_chemical_formula_weight 524.83
_chemical_name_systematic
;
 ?
;
_space_group_IT_number 14
_symmetry_cell_setting monoclinic
_symmetry_space_group_name_Hall '-P 2ybc'
_symmetry_space_group_name_H-M 'P 1 21/c 1'
_atom_sites_solution_hydrogens geom
_atom_sites_solution_primary direct
_atom_sites_solution_secondary difmap
_audit_creation_method SHELXL-97
_cell_angle_alpha 90.00
_cell_angle_beta 106.866(8)
_cell_angle_gamma 90.00
_cell_formula_units_Z 4
_cell_length_a 10.2482(2)
_cell_length_b 12.3075(3)
_cell_length_c 16.3758(11)
_cell_measurement_reflns_used 9964
_cell_measurement_temperature 298(2)
_cell_measurement_theta_max 68.20
_cell_measurement_theta_min 6.70
_cell_volume 1976.63(17)
_computing_cell_refinement 'CrystalClear-SM Auto 2.0 r4'
_computing_data_collection 'CrystalClear-SM Auto 2.0 r4 (Rigaku, 2009)'
_computing_data_reduction 'CrystalClear-SM Auto 2.0 r4'
_computing_molecular_graphics 'CrystalStructure 4.0'
_computing_publication_material 'CrystalStructure 4.0 (Rigaku, 2009)'
_computing_structure_refinement 'SHELXL97 (Sheldrick, 1997)'
_computing_structure_solution 'SHELXS97 (Sheldrick, 1997)'
_diffrn_ambient_temperature 298(2)
_diffrn_measured_fraction_theta_full 0.990
_diffrn_measured_fraction_theta_max 0.990
_diffrn_measurement_device_type 'Rigaku Saturn944+ CCD'
_diffrn_measurement_method \w
_diffrn_radiation_monochromator graphite
_diffrn_radiation_source 'fine-focus sealed tube'
_diffrn_radiation_type CuK\a
_diffrn_radiation_wavelength 1.54187
_diffrn_reflns_av_R_equivalents 0.0471
_diffrn_reflns_av_sigmaI/netI 0.0403
_diffrn_reflns_limit_h_max 9
_diffrn_reflns_limit_h_min -12
_diffrn_reflns_limit_k_max 14
_diffrn_reflns_limit_k_min -14
_diffrn_reflns_limit_l_max 19
_diffrn_reflns_limit_l_min -19
_diffrn_reflns_number 12347
_diffrn_reflns_theta_full 68.22
_diffrn_reflns_theta_max 68.22
_diffrn_reflns_theta_min 6.70
_exptl_absorpt_coefficient_mu 15.238
_exptl_absorpt_correction_T_max 0.1505
_exptl_absorpt_correction_T_min 0.1505
_exptl_absorpt_correction_type multi-scan
_exptl_absorpt_process_details 'Jacobson, R. (1998) Private communication'
_exptl_crystal_colour colorless
_exptl_crystal_density_diffrn 1.764
_exptl_crystal_density_method 'not measured'
_exptl_crystal_description block
_exptl_crystal_F_000 1016
_exptl_crystal_size_max 0.20
_exptl_crystal_size_mid 0.20
_exptl_crystal_size_min 0.20
_refine_diff_density_max 4.302
_refine_diff_density_min -2.820
_refine_diff_density_rms 0.224
_refine_ls_extinction_method none
_refine_ls_goodness_of_fit_ref 1.429
_refine_ls_hydrogen_treatment constr
_refine_ls_matrix_type full
_refine_ls_number_parameters 217
_refine_ls_number_reflns 3579
_refine_ls_number_restraints 0
_refine_ls_restrained_S_all 1.429
_refine_ls_R_factor_all 0.0664
_refine_ls_R_factor_gt 0.0549
_refine_ls_shift/su_max 0.002
_refine_ls_shift/su_mean 0.000
_refine_ls_structure_factor_coef Fsqd
_refine_ls_weighting_details 'calc w=1/[\s^2^(Fo^2^)+(0.0900P)^2^+1.5000P] where P=(Fo^2^+2Fc^2^)/3'
_refine_ls_weighting_scheme calc
_refine_ls_wR_factor_gt 0.1492
_refine_ls_wR_factor_ref 0.1753
_reflns_number_gt 2889
_reflns_number_total 3579
_reflns_threshold_expression >2\s(I)
_cod_data_source_file om4002928_si_002.cif
_cod_data_source_block shelxl-10
_cod_original_cell_volume 1976.63(15)
_cod_database_code 4080964

loop_
_symmetry_equiv_pos_as_xyz
'x, y, z'
'-x, y+1/2, -z+1/2'
'-x, -y, -z'
'x, -y-1/2, z-1/2'

loop_
_atom_site_label
_atom_site_type_symbol
_atom_site_fract_x
_atom_site_fract_y
_atom_site_fract_z
_atom_site_U_iso_or_equiv
_atom_site_adp_type
_atom_site_occupancy
_atom_site_symmetry_multiplicity
_atom_site_calc_flag
_atom_site_refinement_flags
Au1 Au 0.42953(3) 0.22643(3) 1.101545(19) 0.0403(2) Uani 1 1 d .
Cl1 Cl 0.6522(3) 0.2253(2) 1.18293(19) 0.0582(7) Uani 1 1 d .
C1 C 0.1023(10) 0.1265(9) 1.1269(5) 0.058(2) Uani 1 1 d .
H1 H 0.1752 0.1203 1.1761 0.069 Uiso 1 1 calc R
C2 C -0.0216(10) 0.0911(10) 1.1250(7) 0.061(3) Uani 1 1 d .
H2 H -0.0344 0.0594 1.1736 0.074 Uiso 1 1 calc R
C3 C -0.1352(10) 0.1007(10) 1.0500(7) 0.064(3) Uani 1 1 d .
H3 H -0.2207 0.0763 1.0509 0.077 Uiso 1 1 calc R
C4 C -0.1193(9) 0.1455(9) 0.9769(6) 0.059(2) Uani 1 1 d .
H4 H -0.1922 0.1508 0.9276 0.071 Uiso 1 1 calc R
C5 C 0.0081(8) 0.1822(8) 0.9791(5) 0.0466(19) Uani 1 1 d .
C6 C 0.1200(7) 0.1740(7) 1.0518(5) 0.0403(17) Uani 1 1 d .
C7 C 0.2325(11) 0.2205(6) 1.0313(5) 0.038(2) Uani 1 1 d .
C8 C 0.2658(8) 0.3138(7) 0.9042(5) 0.0400(17) Uani 1 1 d .
C9 C 0.3436(9) 0.2561(8) 0.8632(6) 0.045(2) Uani 1 1 d .
C10 C 0.4183(10) 0.3158(9) 0.8207(6) 0.052(2) Uani 1 1 d .
H10 H 0.4737 0.2802 0.7933 0.063 Uiso 1 1 calc R
C11 C 0.4111(11) 0.4270(11) 0.8188(6) 0.065(3) Uani 1 1 d .
H11 H 0.4620 0.4654 0.7899 0.079 Uiso 1 1 calc R
C12 C 0.3302(11) 0.4839(9) 0.8588(6) 0.063(3) Uani 1 1 d .
H12 H 0.3262 0.5594 0.8563 0.076 Uiso 1 1 calc R
C13 C 0.2549(9) 0.4263(8) 0.9030(5) 0.052(2) Uani 1 1 d .
C14 C -0.0229(14) 0.2548(11) 0.8266(10) 0.076(4) Uani 1 1 d .
H14A H 0.0371 0.2905 0.7997 0.091 Uiso 1 1 calc R
H14B H -0.0995 0.3010 0.8239 0.091 Uiso 1 1 calc R
H14C H -0.0543 0.1878 0.7975 0.091 Uiso 1 1 calc R
C15 C 0.1680(11) 0.4873(9) 0.9502(6) 0.061(2) Uani 1 1 d .
H15 H 0.1113 0.4341 0.9687 0.073 Uiso 1 1 calc R
C16 C 0.2601(13) 0.5417(13) 1.0290(8) 0.088(4) Uani 1 1 d .
H16A H 0.3156 0.4878 1.0654 0.105 Uiso 1 1 calc R
H16B H 0.2055 0.5782 1.0593 0.105 Uiso 1 1 calc R
H16C H 0.3176 0.5935 1.0124 0.105 Uiso 1 1 calc R
C17 C 0.0743(13) 0.5687(13) 0.8921(8) 0.090(5) Uani 1 1 d .
H17A H 0.0159 0.5316 0.8436 0.108 Uiso 1 1 calc R
H17B H 0.1280 0.6216 0.8731 0.108 Uiso 1 1 calc R
H17C H 0.0198 0.6045 0.9228 0.108 Uiso 1 1 calc R
C18 C 0.3481(10) 0.1303(8) 0.8607(6) 0.053(2) Uani 1 1 d .
H18 H 0.2944 0.1013 0.8965 0.064 Uiso 1 1 calc R
C19 C 0.4940(12) 0.0918(11) 0.8960(7) 0.084(4) Uani 1 1 d .
H19A H 0.5307 0.1176 0.9534 0.101 Uiso 1 1 calc R
H19B H 0.5475 0.1195 0.8613 0.101 Uiso 1 1 calc R
H19C H 0.4963 0.0138 0.8956 0.101 Uiso 1 1 calc R
C20 C 0.2882(11) 0.0893(11) 0.7711(7) 0.076(3) Uani 1 1 d .
H20A H 0.1949 0.1124 0.7500 0.092 Uiso 1 1 calc R
H20B H 0.2923 0.0114 0.7708 0.092 Uiso 1 1 calc R
H20C H 0.3392 0.1181 0.7352 0.092 Uiso 1 1 calc R
N1 N 0.1899(8) 0.2517(7) 0.9511(5) 0.0431(17) Uani 1 1 d .
N2 N 0.0519(7) 0.2317(6) 0.9176(5) 0.0413(17) Uani 1 1 d .

loop_
_atom_site_aniso_label
_atom_site_aniso_U_11
_atom_site_aniso_U_22
_atom_site_aniso_U_33
_atom_site_aniso_U_23
_atom_site_aniso_U_13
_atom_site_aniso_U_12
Au1 0.0394(3) 0.0492(3) 0.0298(3) 0.00403(12) 0.00627(19) -0.00037(12)
Cl1 0.0382(13) 0.0697(18) 0.0563(16) 0.0119(11) -0.0027(11) 0.0029(9)
C1 0.073(6) 0.065(6) 0.038(4) 0.001(4) 0.021(4) -0.005(5)
C2 0.059(6) 0.079(7) 0.052(5) 0.005(5) 0.026(5) -0.019(6)
C3 0.045(5) 0.076(7) 0.084(7) 0.000(6) 0.040(5) -0.014(5)
C4 0.042(5) 0.074(7) 0.064(6) -0.005(5) 0.018(4) -0.007(5)
C5 0.041(4) 0.062(5) 0.037(4) -0.009(4) 0.012(3) -0.009(4)
C6 0.032(4) 0.050(5) 0.042(4) -0.003(4) 0.015(3) -0.001(4)
C7 0.057(6) 0.042(5) 0.022(4) -0.004(3) 0.018(4) -0.005(3)
C8 0.040(4) 0.045(5) 0.033(4) 0.004(4) 0.008(3) -0.006(4)
C9 0.036(5) 0.067(6) 0.032(4) -0.003(4) 0.007(4) -0.008(4)
C10 0.054(5) 0.063(6) 0.043(5) 0.006(5) 0.020(4) -0.008(5)
C11 0.064(6) 0.085(8) 0.050(5) 0.018(5) 0.021(5) -0.016(6)
C12 0.075(7) 0.053(6) 0.056(6) 0.011(5) 0.011(5) -0.006(5)
C13 0.057(5) 0.049(5) 0.046(5) 0.000(4) 0.006(4) 0.003(4)
C14 0.044(7) 0.088(8) 0.072(9) -0.018(7) -0.019(6) -0.006(5)
C15 0.071(6) 0.056(6) 0.053(5) -0.007(5) 0.015(4) 0.008(5)
C16 0.085(8) 0.101(10) 0.067(7) -0.033(7) 0.006(6) 0.000(7)
C17 0.113(12) 0.065(9) 0.084(9) 0.008(6) 0.017(8) 0.037(7)
C18 0.061(5) 0.055(5) 0.051(5) 0.005(5) 0.031(4) 0.016(5)
C19 0.089(8) 0.082(9) 0.071(7) -0.003(6) 0.008(6) 0.036(7)
C20 0.075(7) 0.071(8) 0.077(7) -0.017(6) 0.012(6) 0.002(6)
N1 0.035(4) 0.058(4) 0.029(4) 0.008(3) -0.004(3) -0.013(3)
N2 0.023(3) 0.065(5) 0.029(3) 0.005(3) -0.003(3) -0.005(3)

loop_
_atom_type_symbol
_atom_type_description
_atom_type_scat_dispersion_real
_atom_type_scat_dispersion_imag
_atom_type_scat_source
C C 0.0181 0.0091 'International Tables Vol C Tables 4.2.6.8 and 6.1.1.4'
H H 0.0000 0.0000 'International Tables Vol C Tables 4.2.6.8 and 6.1.1.4'
Au Au -4.4197 7.2980 'International Tables Vol C Tables 4.2.6.8 and 6.1.1.4'
Cl Cl 0.3639 0.7018 'International Tables Vol C Tables 4.2.6.8 and 6.1.1.4'
N N 0.0311 0.0180 'International Tables Vol C Tables 4.2.6.8 and 6.1.1.4'

loop_
_geom_angle_atom_site_label_1
_geom_angle_atom_site_label_2
_geom_angle_atom_site_label_3
_geom_angle
C7 Au1 Cl1 177.5(2)
C2 C1 C6 118.3(9)
C2 C1 H1 120.8
C6 C1 H1 120.8
C1 C2 C3 121.6(9)
C1 C2 H2 119.2
C3 C2 H2 119.2
C4 C3 C2 120.6(8)
C4 C3 H3 119.7
C2 C3 H3 119.7
C3 C4 C5 117.6(9)
C3 C4 H4 121.2
C5 C4 H4 121.2
N2 C5 C4 130.1(8)
N2 C5 C6 107.4(7)
C4 C5 C6 122.6(8)
C5 C6 C7 107.0(7)
C5 C6 C1 119.3(7)
C7 C6 C1 133.7(8)
N1 C7 C6 107.4(8)
N1 C7 Au1 123.1(7)
C6 C7 Au1 129.1(6)
C9 C8 C13 124.2(8)
C9 C8 N1 117.3(8)
C13 C8 N1 118.5(8)
C8 C9 C10 116.9(9)
C8 C9 C18 123.6(8)
C10 C9 C18 119.4(8)
C11 C10 C9 120.5(10)
C11 C10 H10 119.8
C9 C10 H10 119.8
C10 C11 C12 122.0(9)
C10 C11 H11 119.0
C12 C11 H11 119.0
C11 C12 C13 119.0(10)
C11 C12 H12 120.5
C13 C12 H12 120.5
C8 C13 C12 117.4(9)
C8 C13 C15 122.5(9)
C12 C13 C15 120.1(9)
N2 C14 H14A 109.5
N2 C14 H14B 109.5
H14A C14 H14B 109.5
N2 C14 H14C 109.5
H14A C14 H14C 109.5
H14B C14 H14C 109.5
C16 C15 C17 111.5(11)
C16 C15 C13 109.6(9)
C17 C15 C13 111.2(9)
C16 C15 H15 108.1
C17 C15 H15 108.1
C13 C15 H15 108.1
C15 C16 H16A 109.5
C15 C16 H16B 109.5
H16A C16 H16B 109.5
C15 C16 H16C 109.5
H16A C16 H16C 109.5
H16B C16 H16C 109.5
C15 C17 H17A 109.5
C15 C17 H17B 109.5
H17A C17 H17B 109.5
C15 C17 H17C 109.5
H17A C17 H17C 109.5
H17B C17 H17C 109.5
C20 C18 C19 110.2(8)
C20 C18 C9 110.8(8)
C19 C18 C9 109.6(9)
C20 C18 H18 108.7
C19 C18 H18 108.7
C9 C18 H18 108.7
C18 C19 H19A 109.5
C18 C19 H19B 109.5
H19A C19 H19B 109.5
C18 C19 H19C 109.5
H19A C19 H19C 109.5
H19B C19 H19C 109.5
C18 C20 H20A 109.5
C18 C20 H20B 109.5
H20A C20 H20B 109.5
C18 C20 H20C 109.5
H20A C20 H20C 109.5
H20B C20 H20C 109.5
C7 N1 N2 110.3(8)
C7 N1 C8 127.3(8)
N2 N1 C8 121.7(7)
C5 N2 N1 107.8(7)
C5 N2 C14 129.9(9)
N1 N2 C14 122.1(9)

loop_
_geom_bond_atom_site_label_1
_geom_bond_atom_site_label_2
_geom_bond_distance
Au1 C7 2.015(10)
Au1 Cl1 2.285(3)
C1 C2 1.334(13)
C1 C6 1.419(11)
C1 H1 0.9300
C2 C3 1.432(16)
C2 H2 0.9300
C3 C4 1.369(14)
C3 H3 0.9300
C4 C5 1.373(12)
C4 H4 0.9300
C5 N2 1.359(11)
C5 C6 1.396(12)
C6 C7 1.412(12)
C7 N1 1.316(12)
C8 C9 1.378(13)
C8 C13 1.389(13)
C8 N1 1.458(11)
C9 C10 1.386(13)
C9 C18 1.550(14)
C10 C11 1.370(17)
C10 H10 0.9300
C11 C12 1.387(16)
C11 H11 0.9300
C12 C13 1.394(13)
C12 H12 0.9300
C13 C15 1.535(13)
C14 N2 1.493(16)
C14 H14A 0.9600
C14 H14B 0.9600
C14 H14C 0.9600
C15 C16 1.516(14)
C15 C17 1.517(15)
C15 H15 0.9800
C16 H16A 0.9600
C16 H16B 0.9600
C16 H16C 0.9600
C17 H17A 0.9600
C17 H17B 0.9600
C17 H17C 0.9600
C18 C20 1.504(14)
C18 C19 1.515(14)
C18 H18 0.9800
C19 H19A 0.9600
C19 H19B 0.9600
C19 H19C 0.9600
C20 H20A 0.9600
C20 H20B 0.9600
C20 H20C 0.9600
N1 N2 1.383(10)

loop_
_geom_torsion_atom_site_label_1
_geom_torsion_atom_site_label_2
_geom_torsion_atom_site_label_3
_geom_torsion_atom_site_label_4
_geom_torsion
C6 C1 C2 C3 -0.4(17)
C1 C2 C3 C4 1.0(18)
C2 C3 C4 C5 -1.2(16)
C3 C4 C5 N2 -178.2(10)
C3 C4 C5 C6 0.9(16)
N2 C5 C6 C7 -0.1(10)
C4 C5 C6 C7 -179.4(9)
N2 C5 C6 C1 178.9(8)
C4 C5 C6 C1 -0.4(15)
C2 C1 C6 C5 0.1(15)
C2 C1 C6 C7 178.8(11)
C5 C6 C7 N1 -1.3(10)
C1 C6 C7 N1 179.8(10)
C5 C6 C7 Au1 -174.6(6)
C1 C6 C7 Au1 6.6(15)
Cl1 Au1 C7 N1 -130(5)
Cl1 Au1 C7 C6 42(5)
C13 C8 C9 C10 2.1(14)
N1 C8 C9 C10 -178.3(8)
C13 C8 C9 C18 -176.2(9)
N1 C8 C9 C18 3.3(13)
C8 C9 C10 C11 -1.4(15)
C18 C9 C10 C11 177.0(10)
C9 C10 C11 C12 0.1(17)
C10 C11 C12 C13 0.6(16)
C9 C8 C13 C12 -1.4(14)
N1 C8 C13 C12 179.0(8)
C9 C8 C13 C15 -179.4(8)
N1 C8 C13 C15 1.0(13)
C11 C12 C13 C8 0.0(14)
C11 C12 C13 C15 178.1(9)
C8 C13 C15 C16 106.1(12)
C12 C13 C15 C16 -71.9(12)
C8 C13 C15 C17 -130.1(11)
C12 C13 C15 C17 51.9(13)
C8 C9 C18 C20 114.4(10)
C10 C9 C18 C20 -63.9(12)
C8 C9 C18 C19 -123.8(10)
C10 C9 C18 C19 57.9(11)
C6 C7 N1 N2 2.2(10)
Au1 C7 N1 N2 176.0(6)
C6 C7 N1 C8 173.3(9)
Au1 C7 N1 C8 -13.0(14)
C9 C8 N1 C7 88.9(12)
C13 C8 N1 C7 -91.5(12)
C9 C8 N1 N2 -101.0(11)
C13 C8 N1 N2 78.6(11)
C4 C5 N2 N1 -179.4(11)
C6 C5 N2 N1 1.4(10)
C4 C5 N2 C14 -4.8(18)
C6 C5 N2 C14 176.0(10)
C7 N1 N2 C5 -2.3(11)
C8 N1 N2 C5 -173.9(9)
C7 N1 N2 C14 -177.4(8)
C8 N1 N2 C14 11.0(16)
